data_1558840
loop_
_publ_author_name
'Tian, Jiayue'
'Liu, Luyao'
'Zhou, Kang'
'Hong, Zixiao'
'Chen, Qihui'
'Jiang, Feilong'
'Yuan, Daqiang'
'Sun, Qingfu'
'Hong, Maochun'

_publ_section_title
;
 Metal--organic tube or layered assembly: reversible sheet-to-tube
 transformation and adaptive recognition
;
_journal_issue 36
_journal_name_full 'Chemical Science'
_journal_page_first 9818
_journal_page_last 9826
_journal_paper_doi 10.1039/D0SC01176B
_journal_volume 11
_journal_year 2020
_chemical_formula_moiety 'C40 H42 Br6 N6 O6 Zn3, 4(C4 H8 O2)'
_chemical_formula_sum 'C56 H74 Br6 N6 O14 Zn3'
_chemical_formula_weight 1730.78
_space_group_crystal_system orthorhombic
_space_group_IT_number 33
_space_group_name_Hall 'P 2c -2n'
_space_group_name_H-M_alt 'P n a 21'
_atom_sites_solution_hydrogens geom
_atom_sites_solution_primary dual
_audit_creation_date 2020-08-01
_audit_creation_method
;
Olex2 1.2
(compiled 2018.05.29 svn.r3508 for OlexSys, GUI svn.r5506)
;
_audit_update_record
;
2020-08-01 deposited with the CCDC.	2020-08-11 downloaded from the CCDC.
;
_cell_angle_alpha 90
_cell_angle_beta 90
_cell_angle_gamma 90
_cell_formula_units_Z 4
_cell_length_a 16.3631(3)
_cell_length_b 13.1544(2)
_cell_length_c 30.7790(5)
_cell_measurement_reflns_used 35348
_cell_measurement_temperature 100.0(7)
_cell_measurement_theta_max 59.1330
_cell_measurement_theta_min 2.4720
_cell_volume 6625.08(19)
_computing_cell_refinement 'CrysAlisPro 1.171.40.59a (Rigaku OD, 2019)'
_computing_data_collection 'CrysAlisPro 1.171.40.59a (Rigaku OD, 2019)'
_computing_data_reduction 'CrysAlisPro 1.171.40.59a (Rigaku OD, 2019)'
_computing_molecular_graphics 'Olex2 (Dolomanov et al., 2009)'
_computing_publication_material 'Olex2 (Dolomanov et al., 2009)'
_computing_structure_refinement 'ShelXL (Sheldrick, 2015)'
_computing_structure_solution 'ShelXT (Sheldrick, 2015)'
_diffrn_ambient_environment N~2~
_diffrn_ambient_temperature 100.0(7)
_diffrn_detector 'Hybrid Pixel Array Detector'
_diffrn_detector_area_resol_mean 10.0000
_diffrn_detector_type HyPix
_diffrn_measured_fraction_theta_full 0.995
_diffrn_measured_fraction_theta_max 0.996
_diffrn_measurement_details
;
List of Runs (angles in degrees, time in seconds):

  # Type    Start    End  Width  t~exp~   \w     \q     \k     \f   Frames
#--------------------------------------------------------------------------
  1  \w    -16.00  79.00   0.38    0.15    --   32.49 -97.00   3.00  250
  2  \w     20.00 110.06   0.38    0.60    --   80.28-125.00 -30.00  237
  3  \w      1.00 104.36   0.38    0.60    --   80.28 -77.00  90.00  272
  4  \w     43.00 157.00   0.38    0.60    --   80.28  74.00 105.86  300
  5  \w     87.00 163.00   0.38    0.60    --   80.28  97.00 111.00  200
  6  \w     45.00 113.02   0.38    0.15    --   32.49 179.00  30.00  179
  7  \w     42.00 158.28   0.38    0.60    --   80.28  77.00  90.00  306
  8  \w     42.00 158.28   0.38    0.60    --   80.28  77.00   0.00  306
  9  \w     40.00 159.70   0.38    0.60    --   80.28  81.00 -75.15  315
 10  \w     42.00 158.28   0.38    0.60    --   80.28  77.00-120.00  306
 11  \w     42.00 158.28   0.38    0.60    --   80.28  77.00-180.00  306
 12  \w     42.00 158.28   0.38    0.60    --   80.28  77.00 -90.00  306
 13  \w     40.00 159.70   0.38    0.60    --   80.28  81.00  46.57  315
 14  \w     42.00 158.28   0.38    0.60    --   80.28  77.00 -60.00  306
 15  \w     42.00 158.28   0.38    0.60    --   80.28  77.00   0.00  306
 16  \w     42.00 158.28   0.38    0.60    --   80.28  77.00  30.00  306
 17  \w     42.00 158.28   0.38    0.60    --   80.28  77.00-150.00  306
 18  \w     42.00 158.28   0.38    0.60    --   80.28  77.00  60.00  306
 19  \w     42.00 158.28   0.38    0.60    --   80.28  77.00 -30.00  306
 20  \w     42.00 158.28   0.38    0.60    --   80.28  77.00 150.00  306
 21  \w     42.00 158.28   0.38    0.60    --   80.28  77.00 120.00  306
 22  \w      5.00  70.36   0.38    0.60    --   80.28 -61.00-180.00  172
 23  \w     -8.00  80.16   0.38    0.15    --   32.49 -99.00-180.00  232
 24  \w     -5.00 104.06   0.38    0.60    --   80.28 -97.00   3.00  287
 25  \w     -5.00 113.18   0.38    0.15    --   32.49  38.00 120.00  311
 26  \w     -8.00  80.16   0.38    0.15    --   32.49 -99.00 -90.00  232
 27  \w    -71.00  -7.92   0.38    0.60    --  -82.78  61.00-150.00  166
 28  \w    -71.00  -7.92   0.38    0.60    --  -82.78  61.00 -30.00  166
 29  \w    -83.00  16.18   0.38    0.15    --  -34.99  97.00 111.00  261
 30  \w   -105.00  -1.26   0.38    0.60    --  -82.78  97.00 111.00  273
 31  \w   -112.00  -5.98   0.38    0.15    --  -34.99 -57.00 -60.00  279
 32  \w   -114.00   2.28   0.38    0.15    --  -34.99 -77.00 120.00  306
 33  \w   -114.00   2.28   0.38    0.15    --  -34.99 -77.00 150.00  306
 34  \w   -114.00   2.28   0.38    0.15    --  -34.99 -77.00   0.00  306
 35  \w   -112.00  -5.98   0.38    0.15    --  -34.99 -57.00-150.00  279
 36  \w   -114.00   2.28   0.38    0.15    --  -34.99 -77.00  30.00  306
 37  \w   -114.00   2.28   0.38    0.15    --  -34.99 -77.00 -90.00  306
 38  \w   -114.00   2.28   0.38    0.15    --  -34.99 -77.00-150.00  306
 39  \w   -114.00   2.28   0.38    0.15    --  -34.99 -77.00-120.00  306
 40  \w   -112.00  -5.98   0.38    0.15    --  -34.99 -57.00 120.00  279
 41  \w   -112.00  -5.98   0.38    0.15    --  -34.99 -57.00   0.00  279
 42  \w   -112.00  -5.98   0.38    0.15    --  -34.99 -57.00 150.00  279
 43  \w   -125.00  46.76   0.38    0.15    --  -34.99   0.00-120.00  452
 44  \w   -112.00 -20.80   0.38    0.60    --  -82.78 125.00-150.00  240
 45  \w   -125.00  46.76   0.38    0.15    --  -34.99   0.00-180.00  452
 46  \w   -125.00  46.76   0.38    0.15    --  -34.99   0.00-150.00  452
 47  \w   -163.00 -43.68   0.38    0.60    --  -82.78 -80.00 -87.44  314
 48  \w   -162.00 -45.72   0.38    0.60    --  -82.78 -77.00  30.00  306
 49  \w   -167.00 -88.34   0.38    0.60    --  -82.78 -97.00   3.00  207
 50  \w   -163.00 -43.68   0.38    0.60    --  -82.78 -80.00-148.94  314
 51  \w   -164.00 -43.92   0.38    0.60    --  -82.78 -81.00  55.69  316
 52  \w   -163.00 -43.68   0.38    0.60    --  -82.78 -80.00 171.12  314
 53  \w   -163.00 -43.68   0.38    0.60    --  -82.78 -80.00 171.12  314
 54  \w   -163.00 -44.82   0.38    0.60    --  -82.78 -79.00-134.23  311
;
_diffrn_measurement_device 'four-circle diffractometer'
_diffrn_measurement_device_type 'ROD, Synergy Custom system, HyPix'
_diffrn_measurement_method '\w scans'
_diffrn_orient_matrix_type 'CrysAlisPro convention (1999,Acta A55,543-557)'
_diffrn_orient_matrix_UB_11 0.0217710000
_diffrn_orient_matrix_UB_12 0.0830665000
_diffrn_orient_matrix_UB_13 -0.0222743000
_diffrn_orient_matrix_UB_21 -0.0422646000
_diffrn_orient_matrix_UB_22 -0.0334836000
_diffrn_orient_matrix_UB_23 -0.0344209000
_diffrn_orient_matrix_UB_31 -0.0666473000
_diffrn_orient_matrix_UB_32 0.0484206000
_diffrn_orient_matrix_UB_33 0.0145165000
_diffrn_radiation_monochromator mirror
_diffrn_radiation_probe x-ray
_diffrn_radiation_type GaK\a
_diffrn_radiation_wavelength 1.3405
_diffrn_reflns_av_R_equivalents 0.1193
_diffrn_reflns_av_unetI/netI 0.0311
_diffrn_reflns_Laue_measured_fraction_full 0.995
_diffrn_reflns_Laue_measured_fraction_max 0.996
_diffrn_reflns_limit_h_max 20
_diffrn_reflns_limit_h_min -20
_diffrn_reflns_limit_k_max 16
_diffrn_reflns_limit_k_min -16
_diffrn_reflns_limit_l_max 38
_diffrn_reflns_limit_l_min -38
_diffrn_reflns_number 246534
_diffrn_reflns_point_group_measured_fraction_full 0.996
_diffrn_reflns_point_group_measured_fraction_max 0.997
_diffrn_reflns_theta_full 53.543
_diffrn_reflns_theta_max 56.909
_diffrn_reflns_theta_min 2.496
_diffrn_source 'micro-focus metaljet'
_exptl_absorpt_coefficient_mu 4.051
_exptl_absorpt_correction_T_max 1.00000
_exptl_absorpt_correction_T_min 0.60995
_exptl_absorpt_correction_type multi-scan
_exptl_absorpt_process_details
;
CrysAlisPro 1.171.40.59a (Rigaku Oxford Diffraction, 2019)
Empirical absorption correction using spherical harmonics,
 implemented in SCALE3 ABSPACK scaling algorithm.
;
_exptl_crystal_colour 'clear light colourless'
_exptl_crystal_colour_lustre clear
_exptl_crystal_colour_modifier light
_exptl_crystal_colour_primary colourless
_exptl_crystal_density_diffrn 1.735
_exptl_crystal_description plate
_exptl_crystal_F_000 3456
_refine_diff_density_max 2.930
_refine_diff_density_min -1.775
_refine_diff_density_rms 0.201
_refine_ls_abs_structure_details
;
 Refined as an inversion twin.
;
_refine_ls_abs_structure_Flack 0.50(14)
_refine_ls_extinction_method none
_refine_ls_goodness_of_fit_ref 1.038
_refine_ls_hydrogen_treatment constr
_refine_ls_matrix_type full
_refine_ls_number_parameters 721
_refine_ls_number_reflns 13525
_refine_ls_number_restraints 1060
_refine_ls_restrained_S_all 1.044
_refine_ls_R_factor_all 0.1197
_refine_ls_R_factor_gt 0.1073
_refine_ls_shift/su_max 0.004
_refine_ls_shift/su_mean 0.000
_refine_ls_structure_factor_coef Fsqd
_refine_ls_weighting_details 'w=1/[\s^2^(Fo^2^)+(0.0292P)^2^+188.7820P] where P=(Fo^2^+2Fc^2^)/3'
_refine_ls_weighting_scheme calc
_refine_ls_wR_factor_gt 0.2277
_refine_ls_wR_factor_ref 0.2351
_reflns_Friedel_coverage 0.963
_reflns_Friedel_fraction_full 0.997
_reflns_Friedel_fraction_max 0.997
_reflns_number_gt 11582
_reflns_number_total 13525
_reflns_threshold_expression 'I > 2\s(I)'
_cod_data_source_file d0sc01176b2.cif
_cod_data_source_block 190927-6
_cod_depositor_comments 'Adding full bibliography for 1558835--1558840.cif.'
_cod_database_code 1558840
_shelx_shelxl_version_number 2016/6
_chemical_oxdiff_formula 'C H O N Zn Br'
_shelx_space_group_comment
;
The symmetry employed for this shelxl refinement is uniquely defined
by the following loop, which should always be used as a source of
symmetry information in preference to the above space-group names.
They are only intended as comments.
;
_diffrn_oxdiff_digest_frames
;
015732b556b62bbecb319e113184e031a81567563c4
;
_reflns_odcompleteness_completeness 99.99
_reflns_odcompleteness_iscentric 1
_reflns_odcompleteness_theta 56.82
_olex2_refinement_description
;
1. Twinned data refinement
 Scales: 0.50(14)
 0.50(14)
2. Fixed Uiso
 At 1.2 times of:
  All C(H) groups, All C(H,H) groups
 At 1.5 times of:
  All C(H,H,H) groups
3. Restrained distances
 O5-C29 = O5-C28 = O6-C35 = O6-C36 = O4-C26 = O4-C23 = O12-C46 = O12-C47 = O11-
 C47 = O11-C48 = O13-C43 = O13-C44 = O14-C44 = O14-C41 = O3-C16 = O3-C15 = O9-
 C50 = O9-C49 = O10-C49 = O10-C52 = O1-C6 = O1-C3 = O2-C8 = O2-C9 = C53-O7 =
 C55-O8
 1.44 with sigma of 0.01
 C28-C27 = C35-C27 = C26-C27 = C34-C27 = C46-C45 = C48-C45 = C43-C42 = C41-C42
 = C7-C6 = C7-C8 = C7-C15 = C7-C14 = C51-C50 = C52-C51
 1.53 with sigma of 0.01
 C9-O2
 1.44 with sigma of 0.01
 O3-C16
 1.44 with sigma of 0.01
 C55-O8 = C53-O7
 1.44 with sigma of 0.01
 C56-O8 = O7-C56
 1.44 with sigma of 0.01
 O9-C50 = O9-C49 = O10-C49 = O10-C52
 1.44 with sigma of 0.01
 O9-C49
 1.44 with sigma of 0.01
 O12-C46 = O12-C47 = O11-C47 = O11-C48
 1.45 with sigma of 0.01
 C46-C45 = C48-C45
 1.53 with sigma of 0.01
 O14-C41 = O14-C44 = O13-C44 = O13-C43
 1.44 with sigma of 0.01
 C42-C41 = C43-C42
 1.53 with sigma of 0.01
 C54-C53 = C54-C55
 1.53 with sigma of 0.01
 O8-C56 = O8-C55
 1.44 with sigma of 0.01
 O8-C56
 1.44 with sigma of 0.01
 O7-C53
 1.44 with sigma of 0.01
 O7-C53 = O7-C56 = O8-C55 = O8-C56
 1.44 with sigma of 0.01
 O8-C55 = O8-C56 = O7-C56 = O7-C53
 1.44 with sigma of 0.01
 O8-C56 = O7-C56 = O7-C53
 1.44 with sigma of 0.01
 O7-C53 = O7-C56 = O8-C56
 1.44 with sigma of 0.01
 C55-C54 = C54-C53
 1.53 with sigma of 0.01
 Zn1_$1-N2
 2.1 with sigma of 0.04
 C9-C8
 2.65 with sigma of 0.08
 O2-C7
 2.6 with sigma of 0.08
 C7-O3
 2.7 with sigma of 0.08
 O3-C7
 2.8 with sigma of 0.08
 C53-C56
 2.5 with sigma of 0.08
 C49-C50
 2.65 with sigma of 0.08
 O9-C51
 2.65 with sigma of 0.08
 C50-C52
 2.65 with sigma of 0.08
 C51-O10
 2.65 with sigma of 0.08
 C52-C49
 2.65 with sigma of 0.08
 C47-C48
 2.7 with sigma of 0.08
 O11-C45
 2.6 with sigma of 0.08
 C45-O12
 2.55 with sigma of 0.08
 C46-C47
 2.8 with sigma of 0.08
 C47-C46
 2.9 with sigma of 0.08
 O12-O11
 2.7 with sigma of 0.08
 C53-C55
 2.7 with sigma of 0.08
 C54-O8
 2.7 with sigma of 0.08
 O8-C54
 2.8 with sigma of 0.08
 C55-C56
 2.8 with sigma of 0.08
 C56-C55
 2.9 with sigma of 0.08
 O8-O7
 2.8 with sigma of 0.08
 C48-C46
 2.8 with sigma of 0.08
 O9-O10
 2.8 with sigma of 0.08
 O11-O12
 2.95 with sigma of 0.08
 O14-C42
 2.7 with sigma of 0.08
 C42-O13
 2.5 with sigma of 0.08
 C43-C44
 2.7 with sigma of 0.08
 O13-O14
 2.9 with sigma of 0.08
 C44-C41
 2.7 with sigma of 0.08
4. Rigid bond restraints
 N6, C36, C37, C38, C39, C40
 with sigma for 1-2 distances of 0.005 and sigma for 1-3 distances of 0.005
 O5
 with sigma for 1-2 distances of 0.005 and sigma for 1-3 distances of 0.005
 O13, O14, C44, C42, C41, C43
 with sigma for 1-2 distances of 0.005 and sigma for 1-3 distances of 0.005
 N5, C32, C33, C29, C30, C31, O5
 with sigma for 1-2 distances of 0.005 and sigma for 1-3 distances of 0.005
 N6, C38, C37, C36, C40, C39, O6
 with sigma for 1-2 distances of 0.005 and sigma for 1-3 distances of 0.005
 N3, C16, O3, C15, C12, N2, C11, C10, C9, C13, C8, O2, C6, C20, C14, C19, C17,
 C7, C18, Br1, Br2, Zn1, O1, C4, C5, C2, N1, C1, C3
 with sigma for 1-2 distances of 0.005 and sigma for 1-3 distances of 0.005
 O7, O8, C53, C55, C56, C54
 with sigma for 1-2 distances of 0.005 and sigma for 1-3 distances of 0.005
 O9, O10, C50, C49, C51, C52
 with sigma for 1-2 distances of 0.005 and sigma for 1-3 distances of 0.005
5. Uiso/Uaniso restraints and constraints
C54 \\sim C48 \\sim C43 \\sim C18 \\sim C30 \\sim C56 \\sim C7 \\sim C23 \\sim
C41 \\sim C16 \\sim C27 \\sim C20 \\sim C1 \\sim O3 \\sim O12 \\sim C2 \\sim
O11 \\sim O8 \\sim C51 \\sim C33 \\sim C11 \\sim C14 \\sim O6 \\sim C49 \\sim
C39 \\sim C13 \\sim N1 \\sim C47 \\sim C53 \\sim O14 \\sim C4 \\sim O13 \\sim
C45 \\sim C8 \\sim C5 \\sim C52 \\sim C36 \\sim C44 \\sim C42 \\sim O2 \\sim C6
\\sim C25 \\sim C50 \\sim C10 \\sim O10 \\sim N4 \\sim C34 \\sim C40 \\sim O7
\\sim C24 \\sim C31 \\sim N2 \\sim C12 \\sim C32 \\sim C22 \\sim C26 \\sim C17
\\sim C55 \\sim C9 \\sim C46 \\sim C37 \\sim C15 \\sim C29 \\sim C38 \\sim C19
\\sim C3 \\sim C35 \\sim C28 \\sim C21 \\sim N3 \\sim O9 \\sim N6 \\sim Br5
\\sim Br6 \\sim Br1 \\sim Br4 \\sim Zn2 \\sim O1 \\sim O5 \\sim N5 \\sim Br2
\\sim Br3 \\sim Zn3 \\sim Zn1 \\sim O4: within 2A with sigma of 0.005 and sigma
for terminal atoms of 0.01
N6 \\sim C36 \\sim C37 \\sim C38 \\sim C39 \\sim C40: within 2A with sigma of
0.005 and sigma for terminal atoms of 0.01
C28 \\sim O5 \\sim C29: within 2A with sigma of 0.005 and sigma for terminal
atoms of 0.01
O13 \\sim O14 \\sim C44 \\sim C42 \\sim C41 \\sim C43: within 2A with sigma of
0.005 and sigma for terminal atoms of 0.01
Zn3: within 2A with sigma of 0.001 and sigma for terminal atoms of 0.002
N5 \\sim C32 \\sim C33 \\sim C29 \\sim C30 \\sim C31 \\sim O5: within 2A with
sigma of 0.005 and sigma for terminal atoms of 0.01
N6 \\sim C38 \\sim C37 \\sim C36 \\sim C40 \\sim C39 \\sim O6: within 2A with
sigma of 0.005 and sigma for terminal atoms of 0.01
N3 \\sim C16 \\sim O3 \\sim C15 \\sim C12 \\sim N2 \\sim C11 \\sim C10 \\sim C9
\\sim C13 \\sim C8 \\sim O2 \\sim C20 \\sim C14 \\sim C19 \\sim C17 \\sim C7
\\sim C18 \\sim O1 \\sim C4 \\sim C6 \\sim C5 \\sim C2 \\sim N1 \\sim C1 \\sim
C3 \\sim Br1 \\sim Br2 \\sim Zn1: within 2A with sigma of 0.005 and sigma for
terminal atoms of 0.01
O7 \\sim O8 \\sim C53 \\sim C55 \\sim C56 \\sim C54: within 2A with sigma of
0.005 and sigma for terminal atoms of 0.01
O9 \\sim O10 \\sim C50 \\sim C49 \\sim C51 \\sim C52: within 2A with sigma of
0.005 and sigma for terminal atoms of 0.01
Uanis(O5) \\sim Ueq, Uanis(C28) \\sim Ueq, Uanis(C29) \\sim Ueq: with sigma of
0.02 and sigma for terminal atoms of 0.01
Uanis(O5) \\sim Ueq: with sigma of 0.01 and sigma for terminal atoms of 0.02
Uanis(Br5) \\sim Ueq, Uanis(Zn3) \\sim Ueq, Uanis(Br6) \\sim Ueq: with sigma of
0.002 and sigma for terminal atoms of 0.004
Uanis(Br5) \\sim Ueq: with sigma of 0.001 and sigma for terminal atoms of 0.002
Uanis(N6) \\sim Ueq, Uanis(C38) \\sim Ueq, Uanis(C37) \\sim Ueq, Uanis(C36)
\\sim Ueq, Uanis(C40) \\sim Ueq, Uanis(C39) \\sim Ueq, Uanis(O6) \\sim Ueq:
with sigma of 0.01 and sigma for terminal atoms of 0.02
Uanis(N3) \\sim Ueq, Uanis(C16) \\sim Ueq, Uanis(O3) \\sim Ueq, Uanis(C15)
\\sim Ueq, Uanis(C12) \\sim Ueq, Uanis(N2) \\sim Ueq, Uanis(C11) \\sim Ueq,
Uanis(C10) \\sim Ueq, Uanis(C9) \\sim Ueq, Uanis(C13) \\sim Ueq, Uanis(C8)
\\sim Ueq, Uanis(O2) \\sim Ueq, Uanis(C6) \\sim Ueq, Uanis(C20) \\sim Ueq,
Uanis(C14) \\sim Ueq, Uanis(C19) \\sim Ueq, Uanis(C17) \\sim Ueq, Uanis(C7)
\\sim Ueq, Uanis(C18) \\sim Ueq, Uanis(Br1) \\sim Ueq, Uanis(Br2) \\sim Ueq,
Uanis(Zn1) \\sim Ueq, Uanis(O1) \\sim Ueq, Uanis(C4) \\sim Ueq, Uanis(C5) \\sim
Ueq, Uanis(C2) \\sim Ueq, Uanis(N1) \\sim Ueq, Uanis(C1) \\sim Ueq, Uanis(C3)
\\sim Ueq: with sigma of 0.01 and sigma for terminal atoms of 0.005
Uanis(O7) \\sim Ueq, Uanis(O8) \\sim Ueq, Uanis(C53) \\sim Ueq, Uanis(C55)
\\sim Ueq, Uanis(C56) \\sim Ueq, Uanis(C54) \\sim Ueq: with sigma of 0.02 and
sigma for terminal atoms of 0.01
Uanis(O9) \\sim Ueq, Uanis(O10) \\sim Ueq, Uanis(C50) \\sim Ueq, Uanis(C49)
\\sim Ueq, Uanis(C51) \\sim Ueq, Uanis(C52) \\sim Ueq: with sigma of 0.02 and
sigma for terminal atoms of 0.01
6.a Secondary CH2 refined with riding coordinates:
 C15(H15A,H15B), C8(H8A,H8B), C50(H50A,H50B), C53(H53A,H53B), C6(H6A,H6B),
 C47(H47A,H47B), C45(H45A,H45B), C46(H46A,H46B), C49(H49A,H49B), C51(H51A,H51B),
  C35(H35A,H35B), C52(H52A,H52B), C44(H44A,H44B), C28(H28A,H28B), C42(H42A,
 H42B), C26(H26A,H26B), C41(H41A,H41B), C55(H55A,H55B), C56(H56A,H56B),
 C43(H43A,H43B), C54(H54A,H54B), C48(H48A,H48B)
6.b Aromatic/amide H refined with riding coordinates:
 C32(H32), C33(H33), C30(H30), C31(H31), C38(H38), C37(H37), C40(H40),
 C39(H39), C21(H21), C25(H25), C24(H24), C22(H22), C12(H12), C11(H11), C10(H10),
  C13(H13), C4(H4), C20(H20), C5(H5), C19(H19), C2(H2), C1(H1), C17(H17),
 C18(H18)
6.c Fitted hexagon refined as free rotating group:
 N5(C32,C33,C29,C30,C31), N6(C38,C37,C36,C40,C39), C21(N4,C25,C24,C23,C22),
 C12(N2,C11,C10,C9,C13)
6.d Idealised Me refined as rotating group:
 C14(H14A,H14B,H14C), C34(H34A,H34B,H34C)
;
_olex2_submission_special_instructions 'No special instructions were received'
_oxdiff_exptl_absorpt_empirical_details
;
Empirical correction (ABSPACK) includes:
- Absorption correction using spherical harmonics
- Frame scaling
;
_oxdiff_exptl_absorpt_empirical_full_max 2.859
_oxdiff_exptl_absorpt_empirical_full_min 0.317

loop_
_space_group_symop_operation_xyz
'x, y, z'
'-x, -y, z+1/2'
'x+1/2, -y+1/2, z'
'-x+1/2, y+1/2, z+1/2'

loop_
_atom_site_label
_atom_site_type_symbol
_atom_site_fract_x
_atom_site_fract_y
_atom_site_fract_z
_atom_site_U_iso_or_equiv
_atom_site_adp_type
_atom_site_occupancy
_atom_site_site_symmetry_order
_atom_site_calc_flag
_atom_site_refinement_flags_posn
_atom_site_refinement_flags_adp
_atom_site_refinement_flags_occupancy
_atom_site_disorder_assembly
_atom_site_disorder_group
Br1 Br -0.14304(19) -0.08896(19) 0.31208(14) 0.0540(8) Uani 1 1 d . U . . .
Br4 Br 0.35349(17) 0.9599(2) 0.46776(14) 0.0592(9) Uani 1 1 d . U . . .
Br5 Br 1.1105(2) 0.5748(3) 0.55588(13) 0.0633(9) Uani 1 1 d . U . . .
Br2 Br -0.10756(18) -0.07375(19) 0.44613(14) 0.0534(8) Uani 1 1 d . U . . .
Zn1 Zn -0.0755(2) -0.0258(3) 0.37423(18) 0.0485(10) Uani 1 1 d D U . . .
Br3 Br 0.1465(3) 0.9602(3) 0.53378(11) 0.0678(10) Uani 1 1 d . U . . .
Br6 Br 1.1484(2) 0.5886(3) 0.68963(13) 0.0604(8) Uani 1 1 d . U . . .
Zn2 Zn 0.2509(4) 0.8577(2) 0.5012(2) 0.0518(7) Uani 1 1 d . U . . .
Zn3 Zn 1.0756(3) 0.5284(4) 0.62685(17) 0.0561(11) Uani 1 1 d . U . . .
N5 N 0.9537(7) 0.5489(13) 0.6357(6) 0.050(3) Uani 1 1 d . U . . .
C32 C 0.8999(10) 0.5161(14) 0.6037(5) 0.053(3) Uani 1 1 d G U . . .
H32 H 0.919953 0.488405 0.578035 0.064 Uiso 1 1 calc R . . . .
C33 C 0.8161(9) 0.5248(15) 0.6101(6) 0.053(3) Uani 1 1 d G U . . .
H33 H 0.780068 0.502912 0.588645 0.064 Uiso 1 1 calc R . . . .
C29 C 0.7861(7) 0.5663(16) 0.6484(7) 0.054(3) Uani 1 1 d DG U . . .
C30 C 0.8399(10) 0.5990(14) 0.6804(5) 0.052(3) Uani 1 1 d G U . . .
H30 H 0.819887 0.626755 0.706098 0.063 Uiso 1 1 calc R . . . .
C31 C 0.9238(9) 0.5903(13) 0.6741(5) 0.051(3) Uani 1 1 d G U . . .
H31 H 0.959772 0.612249 0.695488 0.061 Uiso 1 1 calc R . . . .
O1 O -0.0874(11) 0.4413(11) 0.3536(6) 0.047(3) Uani 1 1 d D U . . .
O5 O 0.7021(9) 0.5856(14) 0.6456(6) 0.054(3) Uani 1 1 d D U . . .
O4 O 0.4566(10) 0.6416(15) 0.6425(6) 0.055(3) Uani 1 1 d D U . . .
N6 N 0.5771(12) 0.1227(9) 0.6299(7) 0.053(3) Uani 1 1 d . U . . .
C38 C 0.6229(11) 0.1849(13) 0.6027(6) 0.054(3) Uani 1 1 d G U . . .
H38 H 0.653746 0.156441 0.580404 0.064 Uiso 1 1 calc R . . . .
C37 C 0.6224(12) 0.2896(12) 0.6087(6) 0.054(3) Uani 1 1 d G U . . .
H37 H 0.652968 0.331239 0.590423 0.065 Uiso 1 1 calc R . . . .
C36 C 0.5762(13) 0.3322(9) 0.6419(7) 0.054(3) Uani 1 1 d DG U . . .
C40 C 0.5305(12) 0.2700(13) 0.6692(6) 0.055(3) Uani 1 1 d G U . . .
H40 H 0.499602 0.298494 0.691422 0.066 Uiso 1 1 calc R . . . .
C39 C 0.5310(11) 0.1653(12) 0.6632(6) 0.054(3) Uani 1 1 d G U . . .
H39 H 0.500378 0.123694 0.681404 0.065 Uiso 1 1 calc R . . . .
O9 O 0.1440(12) 0.1674(14) 0.3082(6) 0.053(3) Uani 1 1 d D U . . .
N3 N 0.1825(13) 0.7730(16) 0.4578(7) 0.046(3) Uani 1 1 d . U . . .
C21 C 0.4007(10) 0.7679(14) 0.5396(6) 0.054(4) Uani 1 1 d . U . . .
H21 H 0.425918 0.796245 0.515449 0.065 Uiso 1 1 calc R . . . .
N4 N 0.3160(10) 0.7703(13) 0.5434(6) 0.053(4) Uani 1 1 d G U . . .
C25 C 0.2783(8) 0.7279(15) 0.5796(7) 0.055(4) Uani 1 1 d G U . . .
H25 H 0.221657 0.729574 0.582085 0.066 Uiso 1 1 calc R . . . .
C24 C 0.3252(11) 0.6831(15) 0.6120(5) 0.055(4) Uani 1 1 d G U . . .
H24 H 0.299899 0.654681 0.636186 0.066 Uiso 1 1 calc R . . . .
C23 C 0.4098(11) 0.6806(15) 0.6082(6) 0.054(3) Uani 1 1 d DG U . . .
C22 C 0.4475(8) 0.7230(16) 0.5721(7) 0.055(4) Uani 1 1 d G U . . .
H22 H 0.504162 0.721349 0.569549 0.066 Uiso 1 1 calc R . . . .
C16 C 0.0878(14) 0.6842(19) 0.3961(7) 0.046(3) Uani 1 1 d D U . . .
O3 O 0.0477(10) 0.6372(14) 0.3604(6) 0.045(3) Uani 1 1 d D U . . .
C27 C 0.5718(13) 0.6023(16) 0.6823(8) 0.053(3) Uani 1 1 d D U . . .
O10 O 0.2231(13) 0.2653(13) 0.2626(7) 0.055(3) Uani 1 1 d D U . . .
O11 O 0.2924(16) 0.3176(17) 0.5555(9) 0.082(5) Uani 1 1 d D U . . .
C15 C -0.0406(11) 0.644(2) 0.3592(8) 0.043(3) Uani 1 1 d D U . . .
H15A H -0.056401 0.715438 0.359512 0.052 Uiso 1 1 calc R . . . .
H15B H -0.063070 0.612357 0.384894 0.052 Uiso 1 1 calc R . . . .
C12 C -0.4225(9) 0.5968(13) 0.3266(5) 0.046(3) Uani 1 1 d . U . . .
H12 H -0.455975 0.620478 0.304338 0.056 Uiso 1 1 calc R . . . .
N2 N -0.4569(6) 0.5514(13) 0.3630(6) 0.046(3) Uani 1 1 d DG U . . .
C11 C -0.4068(9) 0.5161(13) 0.3963(5) 0.046(3) Uani 1 1 d G U . . .
H11 H -0.429820 0.485703 0.420671 0.055 Uiso 1 1 calc R . . . .
C10 C -0.3225(9) 0.5262(14) 0.3931(5) 0.045(3) Uani 1 1 d G U . . .
H10 H -0.289048 0.502538 0.415288 0.054 Uiso 1 1 calc R . . . .
C9 C -0.2882(6) 0.5716(14) 0.3566(6) 0.044(3) Uani 1 1 d DG U . . .
C13 C -0.3382(9) 0.6069(13) 0.3234(5) 0.046(3) Uani 1 1 d G U . . .
H13 H -0.315202 0.637314 0.298955 0.055 Uiso 1 1 calc R . . . .
O12 O 0.4329(15) 0.2517(18) 0.5483(10) 0.084(5) Uani 1 1 d D U . . .
C8 C -0.1668(12) 0.6190(17) 0.3157(7) 0.043(3) Uani 1 1 d D U . . .
H8A H -0.190188 0.594307 0.288712 0.052 Uiso 1 1 calc R . . . .
H8B H -0.175342 0.691798 0.317574 0.052 Uiso 1 1 calc R . . . .
O7 O -0.2983(11) 0.1841(13) 0.4428(8) 0.059(3) Uani 1 1 d D U . . .
C50 C 0.1692(17) 0.2149(16) 0.3482(7) 0.053(3) Uani 1 1 d D U . . .
H50A H 0.215333 0.178994 0.360688 0.063 Uiso 1 1 calc R . . . .
H50B H 0.124803 0.215026 0.369018 0.063 Uiso 1 1 calc R . . . .
C4 C -0.0370(16) 0.2757(17) 0.3311(9) 0.045(3) Uani 1 1 d . U . . .
H4 H -0.011283 0.303133 0.306869 0.054 Uiso 1 1 calc R . . . .
O8 O -0.4217(10) 0.2532(14) 0.4555(8) 0.060(3) Uani 1 1 d D U . . .
C53 C -0.3235(13) 0.0823(15) 0.4536(13) 0.059(4) Uani 1 1 d D U . . .
H53A H -0.316028 0.070238 0.484441 0.071 Uiso 1 1 calc R . . . .
H53B H -0.290834 0.033382 0.437696 0.071 Uiso 1 1 calc R . . . .
O2 O -0.2024(7) 0.5677(12) 0.3525(6) 0.043(3) Uani 1 1 d D U . . .
O6 O 0.5772(12) 0.4393(11) 0.6429(6) 0.054(3) Uani 1 1 d D U . . .
C6 C -0.0435(16) 0.4837(15) 0.3173(8) 0.048(3) Uani 1 1 d D U . . .
H6A H -0.056960 0.449694 0.290320 0.058 Uiso 1 1 calc R . . . .
H6B H 0.015177 0.481517 0.321866 0.058 Uiso 1 1 calc R . . . .
C20 C 0.1699(15) 0.681(2) 0.3918(9) 0.047(3) Uani 1 1 d . U . . .
H20 H 0.195091 0.648751 0.368473 0.056 Uiso 1 1 calc R . . . .
O13 O 0.3567(16) 0.1679(19) 0.6903(9) 0.082(5) Uani 1 1 d D U . . .
C47 C 0.3470(15) 0.241(2) 0.5383(12) 0.083(5) Uani 1 1 d D U . . .
H47A H 0.341147 0.240482 0.506965 0.099 Uiso 1 1 calc R . . . .
H47B H 0.328989 0.175491 0.548940 0.099 Uiso 1 1 calc R . . . .
C45 C 0.4133(19) 0.432(2) 0.5546(14) 0.082(5) Uani 1 1 d D U . . .
H45A H 0.430444 0.496434 0.542251 0.098 Uiso 1 1 calc R . . . .
H45B H 0.421997 0.435813 0.585718 0.098 Uiso 1 1 calc R . . . .
C14 C -0.0405(17) 0.643(2) 0.2777(8) 0.045(4) Uani 1 1 d D U . . .
H14A H -0.050666 0.714972 0.278545 0.068 Uiso 1 1 calc GR . . . .
H14B H -0.065807 0.614567 0.252314 0.068 Uiso 1 1 calc GR . . . .
H14C H 0.017291 0.631083 0.276661 0.068 Uiso 1 1 calc GR . . . .
C46 C 0.468(2) 0.3484(19) 0.5363(14) 0.083(5) Uani 1 1 d D U . . .
H46A H 0.471796 0.354007 0.504931 0.100 Uiso 1 1 calc R . . . .
H46B H 0.523033 0.354386 0.548223 0.100 Uiso 1 1 calc R . . . .
C5 C -0.0347(16) 0.1746(17) 0.3399(9) 0.045(3) Uani 1 1 d . U . . .
H5 H -0.003467 0.133512 0.321822 0.054 Uiso 1 1 calc R . . . .
O14 O 0.2849(17) 0.2724(17) 0.7394(9) 0.082(5) Uani 1 1 d D U . . .
C19 C 0.2134(15) 0.727(2) 0.4239(8) 0.048(3) Uani 1 1 d . U . . .
H19 H 0.270026 0.726604 0.421427 0.057 Uiso 1 1 calc R . . . .
C49 C 0.2051(17) 0.1624(14) 0.2748(9) 0.054(3) Uani 1 1 d D U . . .
H49A H 0.184797 0.124569 0.250031 0.065 Uiso 1 1 calc R . . . .
H49B H 0.253847 0.128982 0.285653 0.065 Uiso 1 1 calc R . . . .
C2 C -0.1164(16) 0.2933(17) 0.3950(9) 0.045(3) Uani 1 1 d . U . . .
H2 H -0.142056 0.332864 0.415976 0.054 Uiso 1 1 calc R . . . .
C34 C 0.5319(18) 0.650(2) 0.7228(9) 0.054(5) Uani 1 1 d D U . . .
H34A H 0.473517 0.648268 0.719743 0.082 Uiso 1 1 calc GR . . . .
H34B H 0.549817 0.718900 0.725870 0.082 Uiso 1 1 calc GR . . . .
H34C H 0.547426 0.611776 0.748152 0.082 Uiso 1 1 calc GR . . . .
C51 C 0.1935(17) 0.3244(17) 0.3362(9) 0.054(4) Uani 1 1 d D U . . .
H51A H 0.144393 0.363026 0.330025 0.065 Uiso 1 1 calc R . . . .
H51B H 0.220020 0.355601 0.361075 0.065 Uiso 1 1 calc R . . . .
N1 N -0.0730(14) 0.1317(13) 0.3717(8) 0.044(3) Uani 1 1 d . U . . .
C1 C -0.1145(15) 0.1937(16) 0.3979(9) 0.044(3) Uani 1 1 d . U . . .
H1 H -0.144714 0.163997 0.420132 0.053 Uiso 1 1 calc R . . . .
C3 C -0.0796(16) 0.3358(13) 0.3603(9) 0.047(3) Uani 1 1 d D U . . .
C35 C 0.5553(16) 0.4874(17) 0.6832(8) 0.054(3) Uani 1 1 d D U . . .
H35A H 0.586307 0.456758 0.706662 0.065 Uiso 1 1 calc R . . . .
H35B H 0.497735 0.475742 0.688935 0.065 Uiso 1 1 calc R . . . .
C52 C 0.2507(16) 0.331(2) 0.2972(8) 0.055(4) Uani 1 1 d D U . . .
H52A H 0.252771 0.400495 0.286815 0.066 Uiso 1 1 calc R . . . .
H52B H 0.305421 0.311241 0.305879 0.066 Uiso 1 1 calc R . . . .
C44 C 0.296(2) 0.1701(19) 0.7243(11) 0.081(5) Uani 1 1 d D U . . .
H44A H 0.314197 0.127343 0.748180 0.098 Uiso 1 1 calc R . . . .
H44B H 0.245132 0.143422 0.713403 0.098 Uiso 1 1 calc R . . . .
C28 C 0.6647(12) 0.605(2) 0.6871(7) 0.051(3) Uani 1 1 d D U . . .
H28A H 0.681801 0.670465 0.697930 0.062 Uiso 1 1 calc R . . . .
H28B H 0.681905 0.553223 0.707770 0.062 Uiso 1 1 calc R . . . .
C42 C 0.307(2) 0.337(2) 0.6691(11) 0.081(5) Uani 1 1 d D U . . .
H42A H 0.285965 0.376757 0.645069 0.097 Uiso 1 1 calc R . . . .
H42B H 0.356289 0.369490 0.680051 0.097 Uiso 1 1 calc R . . . .
C26 C 0.5439(12) 0.653(2) 0.6399(9) 0.054(3) Uani 1 1 d D U . . .
H26A H 0.559751 0.723567 0.638859 0.065 Uiso 1 1 calc R . . . .
H26B H 0.565819 0.617615 0.614762 0.065 Uiso 1 1 calc R . . . .
C41 C 0.243(2) 0.326(3) 0.7049(10) 0.081(5) Uani 1 1 d D U . . .
H41A H 0.224579 0.391710 0.714769 0.098 Uiso 1 1 calc R . . . .
H41B H 0.196738 0.286894 0.694714 0.098 Uiso 1 1 calc R . . . .
C17 C 0.0516(15) 0.727(2) 0.4310(8) 0.046(3) Uani 1 1 d . U . . .
H17 H -0.004840 0.728256 0.434375 0.056 Uiso 1 1 calc R . . . .
C55 C -0.4556(14) 0.1558(14) 0.4671(11) 0.058(4) Uani 1 1 d D U . . .
H55A H -0.513759 0.155328 0.460908 0.070 Uiso 1 1 calc R . . . .
H55B H -0.448472 0.144278 0.498002 0.070 Uiso 1 1 calc R . . . .
C56 C -0.3382(10) 0.2578(19) 0.4701(9) 0.059(4) Uani 1 1 d D U . . .
H56A H -0.333748 0.239430 0.500513 0.071 Uiso 1 1 calc R . . . .
H56B H -0.315427 0.325114 0.465852 0.071 Uiso 1 1 calc R . . . .
C43 C 0.325(3) 0.228(2) 0.6548(10) 0.081(5) Uani 1 1 d D U . . .
H43A H 0.275118 0.196860 0.644098 0.097 Uiso 1 1 calc R . . . .
H43B H 0.364422 0.228434 0.631304 0.097 Uiso 1 1 calc R . . . .
C54 C -0.4137(12) 0.070(2) 0.4416(11) 0.058(4) Uani 1 1 d D U . . .
H54A H -0.434234 0.004379 0.450294 0.070 Uiso 1 1 calc R . . . .
H54B H -0.421827 0.078867 0.410580 0.070 Uiso 1 1 calc R . . . .
C48 C 0.322(2) 0.4192(19) 0.5463(14) 0.082(5) Uani 1 1 d D U . . .
H48A H 0.291975 0.467253 0.564203 0.098 Uiso 1 1 calc R . . . .
H48B H 0.310285 0.435279 0.516136 0.098 Uiso 1 1 calc R . . . .
C7 C -0.0764(12) 0.5931(15) 0.3185(7) 0.047(2) Uani 1 1 d D U . . .
C18 C 0.1028(15) 0.7678(19) 0.4606(8) 0.047(3) Uani 1 1 d . U . . .
H18 H 0.079105 0.794807 0.485520 0.057 Uiso 1 1 calc R . . . .

loop_
_atom_site_aniso_label
_atom_site_aniso_U_11
_atom_site_aniso_U_22
_atom_site_aniso_U_33
_atom_site_aniso_U_23
_atom_site_aniso_U_13
_atom_site_aniso_U_12
Br1 0.0411(14) 0.0194(10) 0.102(2) -0.0014(14) -0.0038(16) -0.0011(10)
Br4 0.0289(12) 0.0291(12) 0.120(3) 0.0074(16) -0.0024(16) -0.0034(11)
Br5 0.0667(18) 0.0686(17) 0.0547(15) -0.0002(15) 0.0040(15) -0.0010(15)
Br2 0.0352(13) 0.0194(9) 0.106(2) 0.0013(14) 0.0056(15) 0.0002(10)
Zn1 0.0273(17) 0.0142(13) 0.104(3) -0.0025(17) 0.0031(19) 0.0013(13)
Br3 0.075(2) 0.087(2) 0.0414(14) -0.0042(18) -0.0053(17) 0.006(2)
Br6 0.0549(17) 0.0647(18) 0.0615(18) -0.0029(17) -0.0051(16) -0.0009(15)
Zn2 0.0421(14) 0.0446(15) 0.0685(18) 0.000(3) -0.0036(13) 0.000(2)
Zn3 0.057(2) 0.0558(19) 0.0554(19) 0.0004(18) -0.0001(18) -0.0033(17)
N5 0.048(6) 0.032(6) 0.071(8) 0.003(6) -0.002(6) -0.006(6)
C32 0.050(6) 0.039(7) 0.070(7) 0.001(6) -0.002(6) -0.005(6)
C33 0.050(6) 0.041(6) 0.069(7) 0.001(6) -0.002(6) -0.008(6)
C29 0.050(5) 0.043(6) 0.068(6) 0.001(5) 0.001(5) -0.010(5)
C30 0.052(6) 0.036(6) 0.069(7) 0.001(6) 0.000(6) -0.008(6)
C31 0.052(6) 0.031(6) 0.071(7) 0.001(6) -0.001(6) -0.008(6)
O1 0.050(5) 0.032(4) 0.060(5) -0.004(4) 0.001(5) -0.001(4)
O5 0.050(5) 0.044(6) 0.068(6) 0.000(5) 0.001(5) -0.013(5)
O4 0.043(6) 0.041(6) 0.081(7) 0.001(6) -0.003(6) -0.004(5)
N6 0.042(6) 0.053(5) 0.063(6) 0.002(5) -0.003(5) -0.001(5)
C38 0.045(6) 0.054(6) 0.063(6) 0.000(5) -0.002(5) 0.000(5)
C37 0.046(6) 0.054(5) 0.063(6) 0.000(5) -0.002(5) -0.002(5)
C36 0.046(5) 0.053(5) 0.064(5) 0.000(5) -0.001(5) -0.001(5)
C40 0.047(6) 0.054(5) 0.064(6) 0.002(5) -0.001(5) -0.001(5)
C39 0.046(6) 0.053(5) 0.064(6) 0.003(5) -0.002(5) -0.001(5)
O9 0.043(6) 0.042(6) 0.075(7) 0.001(6) -0.005(6) 0.009(5)
N3 0.041(5) 0.047(6) 0.051(5) 0.001(5) 0.000(5) -0.003(5)
C21 0.046(7) 0.034(7) 0.083(8) -0.005(6) -0.005(7) -0.002(6)
N4 0.043(7) 0.033(6) 0.083(8) -0.006(6) -0.007(7) 0.000(6)
C25 0.044(7) 0.037(7) 0.084(9) -0.004(7) -0.005(7) 0.001(6)
C24 0.044(7) 0.037(6) 0.083(8) -0.003(6) -0.004(7) -0.001(6)
C23 0.043(6) 0.038(6) 0.082(7) -0.003(6) -0.004(6) -0.004(5)
C22 0.045(7) 0.037(6) 0.083(8) -0.005(6) -0.003(7) -0.004(6)
C16 0.040(5) 0.045(5) 0.054(5) 0.000(4) 0.001(4) -0.001(5)
O3 0.041(5) 0.040(5) 0.055(5) -0.001(4) -0.001(4) -0.001(5)
C27 0.042(5) 0.045(5) 0.073(6) -0.001(5) -0.001(5) -0.006(5)
O10 0.050(6) 0.040(6) 0.076(7) 0.002(6) -0.003(6) 0.008(5)
O11 0.106(11) 0.061(8) 0.080(9) -0.005(8) -0.009(9) 0.011(8)
C15 0.040(5) 0.037(5) 0.052(5) 0.001(5) 0.001(5) -0.007(5)
C12 0.041(5) 0.036(6) 0.062(6) -0.002(5) -0.003(5) -0.004(5)
N2 0.040(5) 0.038(6) 0.062(6) -0.004(5) -0.002(5) -0.003(5)
C11 0.038(5) 0.039(6) 0.062(6) -0.002(5) 0.000(5) 0.001(5)
C10 0.039(5) 0.038(6) 0.059(6) -0.004(5) 0.000(5) -0.002(5)
C9 0.042(4) 0.032(5) 0.059(5) -0.004(5) -0.002(4) -0.006(4)
C13 0.041(5) 0.035(6) 0.061(6) -0.002(5) -0.003(5) -0.009(5)
O12 0.105(11) 0.064(8) 0.084(9) -0.004(8) -0.009(9) 0.013(8)
C8 0.043(4) 0.034(5) 0.053(5) 0.000(5) -0.002(4) -0.008(4)
O7 0.030(5) 0.056(6) 0.092(8) 0.004(7) 0.006(6) -0.004(5)
C50 0.040(7) 0.044(6) 0.074(7) 0.002(6) -0.008(6) 0.009(6)
C4 0.046(6) 0.030(4) 0.060(6) -0.002(4) 0.003(5) 0.000(5)
O8 0.029(5) 0.055(6) 0.095(8) 0.005(7) 0.004(6) -0.003(5)
C53 0.030(6) 0.055(6) 0.093(9) 0.005(7) 0.002(6) 0.001(6)
O2 0.043(4) 0.028(5) 0.058(5) -0.002(4) -0.003(4) -0.011(4)
O6 0.043(5) 0.052(5) 0.066(6) -0.002(5) 0.001(5) -0.004(5)
C6 0.051(5) 0.039(4) 0.055(5) -0.003(4) 0.000(5) -0.001(4)
C20 0.040(5) 0.045(6) 0.054(6) -0.001(5) 0.003(5) -0.001(5)
O13 0.084(10) 0.067(9) 0.093(10) -0.003(8) 0.009(8) 0.029(8)
C47 0.106(12) 0.061(8) 0.080(9) -0.005(8) -0.009(9) 0.011(9)
C45 0.105(12) 0.060(9) 0.080(10) -0.004(9) -0.010(10) 0.013(9)
C14 0.042(6) 0.043(6) 0.050(5) -0.003(5) -0.002(5) -0.005(6)
C46 0.105(12) 0.062(8) 0.083(9) -0.003(9) -0.009(9) 0.013(9)
C5 0.046(6) 0.030(4) 0.059(6) -0.003(4) 0.003(5) 0.000(5)
O14 0.084(10) 0.067(9) 0.094(10) -0.003(8) 0.008(8) 0.027(8)
C19 0.042(5) 0.048(6) 0.054(6) 0.000(5) 0.002(5) -0.001(5)
C49 0.047(7) 0.039(6) 0.077(8) 0.002(6) -0.002(6) 0.009(6)
C2 0.045(6) 0.029(4) 0.060(6) -0.006(4) 0.003(5) 0.003(5)
C34 0.039(10) 0.042(10) 0.082(12) -0.004(10) 0.001(10) 0.010(9)
C51 0.044(7) 0.043(6) 0.075(8) 0.001(6) -0.007(6) 0.007(6)
N1 0.046(6) 0.027(4) 0.059(6) -0.004(4) 0.004(5) 0.001(4)
C1 0.045(6) 0.027(4) 0.060(6) -0.007(4) 0.004(5) 0.000(5)
C3 0.047(5) 0.032(4) 0.060(5) -0.005(4) 0.002(5) 0.000(4)
C35 0.043(6) 0.050(6) 0.069(7) -0.001(6) 0.001(6) -0.003(6)
C52 0.047(7) 0.042(6) 0.076(8) 0.002(6) -0.005(6) 0.007(6)
C44 0.083(10) 0.067(9) 0.094(10) -0.002(8) 0.010(8) 0.027(8)
C28 0.042(6) 0.043(6) 0.069(6) -0.002(6) -0.001(6) -0.008(5)
C42 0.081(10) 0.068(9) 0.092(11) -0.004(8) 0.006(9) 0.030(8)
C26 0.042(6) 0.042(6) 0.077(7) 0.001(6) -0.002(6) -0.005(6)
C41 0.083(10) 0.068(9) 0.093(11) -0.005(8) 0.007(8) 0.030(8)
C17 0.040(5) 0.047(6) 0.052(5) 0.000(5) 0.002(5) -0.002(5)
C55 0.028(6) 0.054(7) 0.092(9) 0.005(7) 0.001(6) -0.003(5)
C56 0.029(6) 0.055(6) 0.092(8) 0.003(7) 0.006(6) -0.006(5)
C43 0.083(10) 0.068(9) 0.092(10) -0.004(8) 0.007(9) 0.030(8)
C54 0.029(6) 0.054(6) 0.092(9) 0.006(7) 0.001(7) -0.001(5)
C48 0.106(12) 0.059(8) 0.080(10) -0.004(9) -0.010(9) 0.013(9)
C7 0.047(4) 0.041(4) 0.052(5) -0.001(4) -0.002(4) -0.002(4)
C18 0.043(5) 0.049(6) 0.051(6) 0.001(5) 0.001(5) -0.002(5)

loop_
_atom_type_symbol
_atom_type_description
_atom_type_scat_dispersion_real
_atom_type_scat_dispersion_imag
_atom_type_scat_source
C C 0.0150 0.0070 'International Tables Vol C Tables 4.2.6.8 and 6.1.1.4'
H H 0.0000 0.0000 'International Tables Vol C Tables 4.2.6.8 and 6.1.1.4'
Br Br -0.9520 1.0400 'International Tables Vol C Tables 4.2.6.8 and 6.1.1.4'
N N 0.0250 0.0140 'International Tables Vol C Tables 4.2.6.8 and 6.1.1.4'
O O 0.0410 0.0250 'International Tables Vol C Tables 4.2.6.8 and 6.1.1.4'
Zn Zn -2.8160 0.5450 'International Tables Vol C Tables 4.2.6.8 and 6.1.1.4'

loop_
_geom_angle_atom_site_label_1
_geom_angle_atom_site_label_2
_geom_angle_atom_site_label_3
_geom_angle
_geom_angle_site_symmetry_1
_geom_angle_site_symmetry_3
_geom_angle_publ_flag
Br1 Zn1 Br2 124.2(2) . . ?
N2 Zn1 Br1 105(3) 3 . ?
N2 Zn1 Br2 109(3) 3 . ?
N2 Zn1 N1 98.2(18) 3 . ?
N1 Zn1 Br1 109.3(7) . . ?
N1 Zn1 Br2 107.9(7) . . ?
Br4 Zn2 Br3 111.41(14) . . ?
N3 Zn2 Br4 113.9(7) . . ?
N3 Zn2 Br3 100.8(7) . . ?
N4 Zn2 Br4 103.0(6) . . ?
N4 Zn2 Br3 115.1(6) . . ?
N4 Zn2 N3 113.1(6) . . ?
Br5 Zn3 Br6 123.0(2) . . ?
N5 Zn3 Br5 109.3(6) . . ?
N5 Zn3 Br6 109.6(6) . . ?
N6 Zn3 Br5 107.6(6) 3 . ?
N6 Zn3 Br6 106.5(7) 3 . ?
N6 Zn3 N5 98.0(8) 3 . ?
C32 N5 Zn3 119.1(10) . . ?
C32 N5 C31 120.0 . . ?
C31 N5 Zn3 120.8(10) . . ?
N5 C32 H32 120.0 . . ?
N5 C32 C33 120.0 . . ?
C33 C32 H32 120.0 . . ?
C32 C33 H33 120.0 . . ?
C29 C33 C32 120.0 . . ?
C29 C33 H33 120.0 . . ?
C33 C29 C30 120.0 . . ?
O5 C29 C33 111.3(15) . . ?
O5 C29 C30 127.6(15) . . ?
C29 C30 H30 120.0 . . ?
C31 C30 C29 120.0 . . ?
C31 C30 H30 120.0 . . ?
N5 C31 H31 120.0 . . ?
C30 C31 N5 120.0 . . ?
C30 C31 H31 120.0 . . ?
C3 O1 C6 116.7(18) . . ?
C29 O5 C28 113.2(17) . . ?
C23 O4 C26 117.7(18) . . ?
C38 N6 Zn3 124.5(10) . 3_455 ?
C38 N6 C39 120.0 . . ?
C39 N6 Zn3 115.5(10) . 3_455 ?
N6 C38 H38 120.0 . . ?
C37 C38 N6 120.0 . . ?
C37 C38 H38 120.0 . . ?
C38 C37 H37 120.0 . . ?
C36 C37 C38 120.0 . . ?
C36 C37 H37 120.0 . . ?
C37 C36 C40 120.0 . . ?
O6 C36 C37 114.3(15) . . ?
O6 C36 C40 125.5(15) . . ?
C36 C40 H40 120.0 . . ?
C36 C40 C39 120.0 . . ?
C39 C40 H40 120.0 . . ?
N6 C39 H39 120.0 . . ?
C40 C39 N6 120.0 . . ?
C40 C39 H39 120.0 . . ?
C49 O9 C50 116(2) . . ?
C19 N3 Zn2 123.6(17) . . ?
C19 N3 C18 115(2) . . ?
C18 N3 Zn2 121.6(18) . . ?
N4 C21 H21 120.0 . . ?
N4 C21 C22 120.0 . . ?
C22 C21 H21 120.0 . . ?
C21 N4 Zn2 118.8(10) . . ?
C21 N4 C25 120.0 . . ?
C25 N4 Zn2 120.3(10) . . ?
N4 C25 H25 120.0 . . ?
N4 C25 C24 120.0 . . ?
C24 C25 H25 120.0 . . ?
C25 C24 H24 120.0 . . ?
C23 C24 C25 120.0 . . ?
C23 C24 H24 120.0 . . ?
O4 C23 C24 119.4(15) . . ?
O4 C23 C22 120.5(15) . . ?
C24 C23 C22 120.0 . . ?
C21 C22 H22 120.0 . . ?
C23 C22 C21 120.0 . . ?
C23 C22 H22 120.0 . . ?
O3 C16 C17 127(2) . . ?
C20 C16 O3 112(2) . . ?
C20 C16 C17 121.8(19) . . ?
C16 O3 C15 116.8(18) . . ?
C35 C27 C34 108(2) . . ?
C35 C27 C28 101.1(17) . . ?
C28 C27 C34 109.7(19) . . ?
C26 C27 C34 113(2) . . ?
C26 C27 C35 113(2) . . ?
C26 C27 C28 111.7(19) . . ?
C49 O10 C52 116(2) . . ?
C47 O11 C48 111(3) . . ?
O3 C15 H15A 109.2 . . ?
O3 C15 H15B 109.2 . . ?
O3 C15 C7 111.9(16) . . ?
H15A C15 H15B 107.9 . . ?
C7 C15 H15A 109.2 . . ?
C7 C15 H15B 109.2 . . ?
N2 C12 H12 120.0 . . ?
N2 C12 C13 120.0 . . ?
C13 C12 H12 120.0 . . ?
C12 N2 Zn1 127.1(9) . 3_455 ?
C12 N2 C11 120.0 . . ?
C11 N2 Zn1 112.8(9) . 3_455 ?
N2 C11 H11 120.0 . . ?
C10 C11 N2 120.0 . . ?
C10 C11 H11 120.0 . . ?
C11 C10 H10 120.0 . . ?
C9 C10 C11 120.0 . . ?
C9 C10 H10 120.0 . . ?
C10 C9 C13 120.0 . . ?
O2 C9 C10 117.3(13) . . ?
O2 C9 C13 122.2(13) . . ?
C12 C13 H13 120.0 . . ?
C9 C13 C12 120.0 . . ?
C9 C13 H13 120.0 . . ?
C46 O12 C47 115(2) . . ?
H8A C8 H8B 108.9 . . ?
O2 C8 H8A 110.9 . . ?
O2 C8 H8B 110.9 . . ?
C7 C8 H8A 110.9 . . ?
C7 C8 H8B 110.9 . . ?
C7 C8 O2 104.2(15) . . ?
C56 O7 C53 111(2) . . ?
O9 C50 H50A 110.5 . . ?
O9 C50 H50B 110.5 . . ?
O9 C50 C51 106.1(19) . . ?
H50A C50 H50B 108.7 . . ?
C51 C50 H50A 110.5 . . ?
C51 C50 H50B 110.5 . . ?
C5 C4 H4 121.8 . . ?
C5 C4 C3 116(2) . . ?
C3 C4 H4 121.8 . . ?
C56 O8 C55 109.0(18) . . ?
O7 C53 H53A 110.0 . . ?
O7 C53 H53B 110.0 . . ?
O7 C53 C54 108.4(19) . . ?
H53A C53 H53B 108.4 . . ?
C54 C53 H53A 110.0 . . ?
C54 C53 H53B 110.0 . . ?
C9 O2 C8 117.1(15) . . ?
C36 O6 C35 117.1(18) . . ?
O1 C6 H6A 111.8 . . ?
O1 C6 H6B 111.8 . . ?
O1 C6 C7 99.8(16) . . ?
H6A C6 H6B 109.5 . . ?
C7 C6 H6A 111.8 . . ?
C7 C6 H6B 111.8 . . ?
C16 C20 H20 122.1 . . ?
C19 C20 C16 116(2) . . ?
C19 C20 H20 122.1 . . ?
C44 O13 C43 107(3) . . ?
O11 C47 O12 117(2) . . ?
O11 C47 H47A 108.0 . . ?
O11 C47 H47B 108.0 . . ?
O12 C47 H47A 108.0 . . ?
O12 C47 H47B 108.0 . . ?
H47A C47 H47B 107.2 . . ?
H45A C45 H45B 107.4 . . ?
C46 C45 H45A 108.3 . . ?
C46 C45 H45B 108.3 . . ?
C46 C45 C48 116(3) . . ?
C48 C45 H45A 108.3 . . ?
C48 C45 H45B 108.3 . . ?
H14A C14 H14B 109.5 . . ?
H14A C14 H14C 109.5 . . ?
H14B C14 H14C 109.5 . . ?
C7 C14 H14A 109.5 . . ?
C7 C14 H14B 109.5 . . ?
C7 C14 H14C 109.5 . . ?
O12 C46 C45 108(2) . . ?
O12 C46 H46A 110.2 . . ?
O12 C46 H46B 110.2 . . ?
C45 C46 H46A 110.2 . . ?
C45 C46 H46B 110.2 . . ?
H46A C46 H46B 108.5 . . ?
C4 C5 H5 117.8 . . ?
N1 C5 C4 124(2) . . ?
N1 C5 H5 117.8 . . ?
C44 O14 C41 106(3) . . ?
N3 C19 C20 126(2) . . ?
N3 C19 H19 117.2 . . ?
C20 C19 H19 117.2 . . ?
O9 C49 O10 106.7(18) . . ?
O9 C49 H49A 110.4 . . ?
O9 C49 H49B 110.4 . . ?
O10 C49 H49A 110.4 . . ?
O10 C49 H49B 110.4 . . ?
H49A C49 H49B 108.6 . . ?
C1 C2 H2 121.4 . . ?
C1 C2 C3 117(2) . . ?
C3 C2 H2 121.4 . . ?
C27 C34 H34A 109.5 . . ?
C27 C34 H34B 109.5 . . ?
C27 C34 H34C 109.5 . . ?
H34A C34 H34B 109.5 . . ?
H34A C34 H34C 109.5 . . ?
H34B C34 H34C 109.5 . . ?
C50 C51 H51A 108.9 . . ?
C50 C51 H51B 108.9 . . ?
H51A C51 H51B 107.7 . . ?
C52 C51 C50 114(2) . . ?
C52 C51 H51A 108.9 . . ?
C52 C51 H51B 108.9 . . ?
C5 N1 Zn1 118.4(16) . . ?
C5 N1 C1 115.9(19) . . ?
C1 N1 Zn1 125.4(17) . . ?
C2 C1 N1 125(2) . . ?
C2 C1 H1 117.3 . . ?
N1 C1 H1 117.3 . . ?
O1 C3 C4 121(2) . . ?
O1 C3 C2 119(2) . . ?
C2 C3 C4 120.1(17) . . ?
C27 C35 H35A 109.2 . . ?
C27 C35 H35B 109.2 . . ?
O6 C35 C27 111.9(18) . . ?
O6 C35 H35A 109.2 . . ?
O6 C35 H35B 109.2 . . ?
H35A C35 H35B 107.9 . . ?
O10 C52 C51 111(2) . . ?
O10 C52 H52A 109.5 . . ?
O10 C52 H52B 109.5 . . ?
C51 C52 H52A 109.5 . . ?
C51 C52 H52B 109.5 . . ?
H52A C52 H52B 108.1 . . ?
O13 C44 O14 110(2) . . ?
O13 C44 H44A 109.6 . . ?
O13 C44 H44B 109.6 . . ?
O14 C44 H44A 109.6 . . ?
O14 C44 H44B 109.6 . . ?
H44A C44 H44B 108.1 . . ?
O5 C28 C27 109.6(18) . . ?
O5 C28 H28A 109.8 . . ?
O5 C28 H28B 109.8 . . ?
C27 C28 H28A 109.8 . . ?
C27 C28 H28B 109.8 . . ?
H28A C28 H28B 108.2 . . ?
H42A C42 H42B 108.9 . . ?
C41 C42 H42A 110.9 . . ?
C41 C42 H42B 110.9 . . ?
C43 C42 H42A 110.9 . . ?
C43 C42 H42B 110.9 . . ?
C43 C42 C41 104(3) . . ?
O4 C26 C27 101.9(16) . . ?
O4 C26 H26A 111.4 . . ?
O4 C26 H26B 111.4 . . ?
C27 C26 H26A 111.4 . . ?
C27 C26 H26B 111.4 . . ?
H26A C26 H26B 109.3 . . ?
O14 C41 C42 105(3) . . ?
O14 C41 H41A 110.8 . . ?
O14 C41 H41B 110.8 . . ?
C42 C41 H41A 110.8 . . ?
C42 C41 H41B 110.8 . . ?
H41A C41 H41B 108.8 . . ?
C16 C17 H17 122.2 . . ?
C18 C17 C16 116(2) . . ?
C18 C17 H17 122.2 . . ?
O8 C55 H55A 109.5 . . ?
O8 C55 H55B 109.5 . . ?
O8 C55 C54 111(2) . . ?
H55A C55 H55B 108.1 . . ?
C54 C55 H55A 109.5 . . ?
C54 C55 H55B 109.5 . . ?
O7 C56 H56A 111.2 . . ?
O7 C56 H56B 111.2 . . ?
O8 C56 O7 102.8(16) . . ?
O8 C56 H56A 111.2 . . ?
O8 C56 H56B 111.2 . . ?
H56A C56 H56B 109.1 . . ?
O13 C43 C42 111(2) . . ?
O13 C43 H43A 109.4 . . ?
O13 C43 H43B 109.4 . . ?
C42 C43 H43A 109.4 . . ?
C42 C43 H43B 109.4 . . ?
H43A C43 H43B 108.0 . . ?
C53 C54 C55 104(2) . . ?
C53 C54 H54A 111.1 . . ?
C53 C54 H54B 111.1 . . ?
C55 C54 H54A 111.1 . . ?
C55 C54 H54B 111.1 . . ?
H54A C54 H54B 109.0 . . ?
O11 C48 C45 113(3) . . ?
O11 C48 H48A 108.9 . . ?
O11 C48 H48B 108.9 . . ?
C45 C48 H48A 108.9 . . ?
C45 C48 H48B 108.9 . . ?
H48A C48 H48B 107.7 . . ?
C8 C7 C15 108.6(17) . . ?
C8 C7 C6 123.3(18) . . ?
C8 C7 C14 103.3(17) . . ?
C6 C7 C15 107.2(19) . . ?
C14 C7 C15 109.4(18) . . ?
C14 C7 C6 104.4(18) . . ?
N3 C18 C17 126(2) . . ?
N3 C18 H18 116.8 . . ?
C17 C18 H18 116.8 . . ?

loop_
_geom_bond_atom_site_label_1
_geom_bond_atom_site_label_2
_geom_bond_distance
_geom_bond_site_symmetry_2
_geom_bond_publ_flag
Br1 Zn1 2.361(6) . ?
Br4 Zn2 2.384(6) . ?
Br5 Zn3 2.339(6) . ?
Br2 Zn1 2.360(7) . ?
Zn1 N2 2.00(10) 3 ?
Zn1 N1 2.073(18) . ?
Br3 Zn2 2.396(7) . ?
Br6 Zn3 2.404(6) . ?
Zn2 N3 2.07(2) . ?
Zn2 N4 2.035(14) . ?
Zn3 N5 2.031(13) . ?
Zn3 N6 1.991(13) 3 ?
N5 C32 1.3900 . ?
N5 C31 1.3900 . ?
C32 H32 0.9300 . ?
C32 C33 1.3900 . ?
C33 H33 0.9300 . ?
C33 C29 1.3900 . ?
C29 C30 1.3900 . ?
C29 O5 1.400(12) . ?
C30 H30 0.9300 . ?
C30 C31 1.3900 . ?
C31 H31 0.9300 . ?
O1 C6 1.440(13) . ?
O1 C3 1.409(13) . ?
O5 C28 1.439(13) . ?
O4 C23 1.402(13) . ?
O4 C26 1.437(13) . ?
N6 C38 1.3900 . ?
N6 C39 1.3900 . ?
C38 H38 0.9300 . ?
C38 C37 1.3900 . ?
C37 H37 0.9300 . ?
C37 C36 1.3900 . ?
C36 C40 1.3900 . ?
C36 O6 1.409(12) . ?
C40 H40 0.9300 . ?
C40 C39 1.3900 . ?
C39 H39 0.9300 . ?
O9 C50 1.441(10) . ?
O9 C49 1.434(8) . ?
N3 C19 1.31(3) . ?
N3 C18 1.31(3) . ?
C21 H21 0.9300 . ?
C21 N4 1.3900 . ?
C21 C22 1.3900 . ?
N4 C25 1.3900 . ?
C25 H25 0.9300 . ?
C25 C24 1.3900 . ?
C24 H24 0.9300 . ?
C24 C23 1.3900 . ?
C23 C22 1.3900 . ?
C22 H22 0.9300 . ?
C16 O3 1.422(10) . ?
C16 C20 1.35(3) . ?
C16 C17 1.35(3) . ?
O3 C15 1.448(13) . ?
C27 C34 1.540(14) . ?
C27 C35 1.536(14) . ?
C27 C28 1.527(13) . ?
C27 C26 1.533(14) . ?
O10 C49 1.436(10) . ?
O10 C52 1.441(10) . ?
O11 C47 1.445(10) . ?
O11 C48 1.447(10) . ?
C15 H15A 0.9700 . ?
C15 H15B 0.9700 . ?
C15 C7 1.538(13) . ?
C12 H12 0.9300 . ?
C12 N2 1.3900 . ?
C12 C13 1.3900 . ?
N2 C11 1.3900 . ?
C11 H11 0.9300 . ?
C11 C10 1.3900 . ?
C10 H10 0.9300 . ?
C10 C9 1.3900 . ?
C9 C13 1.3900 . ?
C9 O2 1.409(9) . ?
C13 H13 0.9300 . ?
O12 C47 1.445(10) . ?
O12 C46 1.446(10) . ?
C8 H8A 0.9700 . ?
C8 H8B 0.9700 . ?
C8 O2 1.442(13) . ?
C8 C7 1.520(13) . ?
O7 C53 1.440(6) . ?
O7 C56 1.439(6) . ?
C50 H50A 0.9700 . ?
C50 H50B 0.9700 . ?
C50 C51 1.538(13) . ?
C4 H4 0.9300 . ?
C4 C5 1.36(3) . ?
C4 C3 1.38(3) . ?
O8 C55 1.441(6) . ?
O8 C56 1.439(6) . ?
C53 H53A 0.9700 . ?
C53 H53B 0.9700 . ?
C53 C54 1.529(10) . ?
O6 C35 1.438(13) . ?
C6 H6A 0.9700 . ?
C6 H6B 0.9700 . ?
C6 C7 1.537(13) . ?
C20 H20 0.9300 . ?
C20 C19 1.36(3) . ?
O13 C44 1.436(10) . ?
O13 C43 1.443(10) . ?
C47 H47A 0.9700 . ?
C47 H47B 0.9700 . ?
C45 H45A 0.9700 . ?
C45 H45B 0.9700 . ?
C45 C46 1.530(10) . ?
C45 C48 1.530(10) . ?
C14 H14A 0.9600 . ?
C14 H14B 0.9600 . ?
C14 H14C 0.9600 . ?
C14 C7 1.534(13) . ?
C46 H46A 0.9700 . ?
C46 H46B 0.9700 . ?
C5 H5 0.9300 . ?
C5 N1 1.29(3) . ?
O14 C44 1.438(10) . ?
O14 C41 1.442(10) . ?
C19 H19 0.9300 . ?
C49 H49A 0.9700 . ?
C49 H49B 0.9700 . ?
C2 H2 0.9300 . ?
C2 C1 1.31(3) . ?
C2 C3 1.35(3) . ?
C34 H34A 0.9600 . ?
C34 H34B 0.9600 . ?
C34 H34C 0.9600 . ?
C51 H51A 0.9700 . ?
C51 H51B 0.9700 . ?
C51 C52 1.526(14) . ?
N1 C1 1.33(3) . ?
C1 H1 0.9300 . ?
C35 H35A 0.9700 . ?
C35 H35B 0.9700 . ?
C52 H52A 0.9700 . ?
C52 H52B 0.9700 . ?
C44 H44A 0.9700 . ?
C44 H44B 0.9700 . ?
C28 H28A 0.9700 . ?
C28 H28B 0.9700 . ?
C42 H42A 0.9700 . ?
C42 H42B 0.9700 . ?
C42 C41 1.528(10) . ?
C42 C43 1.530(10) . ?
C26 H26A 0.9700 . ?
C26 H26B 0.9700 . ?
C41 H41A 0.9700 . ?
C41 H41B 0.9700 . ?
C17 H17 0.9300 . ?
C17 C18 1.35(3) . ?
C55 H55A 0.9700 . ?
C55 H55B 0.9700 . ?
C55 C54 1.532(10) . ?
C56 H56A 0.9700 . ?
C56 H56B 0.9700 . ?
C43 H43A 0.9700 . ?
C43 H43B 0.9700 . ?
C54 H54A 0.9700 . ?
C54 H54B 0.9700 . ?
C48 H48A 0.9700 . ?
C48 H48B 0.9700 . ?
C18 H18 0.9300 . ?

loop_
_twin_individual_id
_twin_individual_mass_fraction_refined
1 0.50(14)
2 0.50(14)

loop_
_smtbx_masks_void_nr
_smtbx_masks_void_average_x
_smtbx_masks_void_average_y
_smtbx_masks_void_average_z
_smtbx_masks_void_volume
_smtbx_masks_void_count_electrons
_smtbx_masks_void_content
1 0.122 0.472 0.269 7.2 1.4 ?
2 0.378 -0.028 0.769 7.2 1.4 ?
3 0.622 0.028 0.269 7.2 1.3 ?
4 0.878 0.528 0.769 7.2 1.3 ?
